data_4118463
loop_
_publ_author_name
'Debabrata Mukherjee'
'Arkady Ellern'
'Aaron D. Sadow'

_publ_contact_author_address
;1605 Gilman Hall
Department of Chemistry
Iowa State University
Ames IA 50011
USA
;
_publ_contact_author_email sadow@iastate.edu
_publ_contact_author_fax +1-515-294-0105
_publ_contact_author_name 'Aaron D. Sadow'
_publ_contact_author_phone +1-515-294-8069
_publ_section_title
;
 Remarkably Robust Monomeric Alkylperoxyzinc Compounds from
 Tris(oxazolinyl)boratozinc Alkyls and O2
;
_journal_name_full 'Journal of the American Chemical Society'
_journal_page_first 13018
_journal_page_last 13026
_journal_paper_doi 10.1021/ja303440n
_journal_volume 134
_journal_year 2012
_chemical_formula_sum 'C29.75 H38 B N3 O3 Zn'
_chemical_formula_weight 561.81
_chemical_name_common ToMZnCH2Ph
_space_group_IT_number 2
_symmetry_cell_setting triclinic
_symmetry_space_group_name_Hall '-P 1'
_symmetry_space_group_name_H-M 'P -1'
_atom_sites_solution_hydrogens geom
_atom_sites_solution_primary direct
_atom_sites_solution_secondary difmap
_audit_creation_method 'APEX2 v2010.3-0'
_cell_angle_alpha 92.092(2)
_cell_angle_beta 107.853(2)
_cell_angle_gamma 106.327(2)
_cell_formula_units_Z 4
_cell_length_a 14.7150(19)
_cell_length_b 15.190(2)
_cell_length_c 15.357(2)
_cell_measurement_reflns_used 7998
_cell_measurement_temperature 173.(2)
_cell_measurement_theta_max 28.1425
_cell_measurement_theta_min 2.3763
_cell_volume 3107.1(7)
_computing_cell_refinement 'SAINT V7.66A (Bruker AXS, 2009)'
_computing_data_collection 'APEX2 Suite (Bruker AXS, 2009)'
_computing_data_reduction 'SAINT V7.66A (Bruker AXS, 2009)'
_computing_molecular_graphics 'XSHELL (Bruker AXS, 2007)'
_computing_publication_material 'APEX2 Suite (Bruker AXS, 2009)'
_computing_structure_refinement 'SHELXL-97 (Sheldrick, 2008)'
_computing_structure_solution 'SHELXS-97 (Sheldrick, 2008)'
_diffrn_ambient_temperature 173.(2)
_diffrn_detector_area_resol_mean 8.3333
_diffrn_measured_fraction_theta_full 0.983
_diffrn_measured_fraction_theta_max 0.983
_diffrn_measurement_device_type ' BRUKER APEX2 CCD Diffractometer'
_diffrn_measurement_method '\w scan'
_diffrn_radiation_type MoK\a
_diffrn_radiation_wavelength 0.71073
_diffrn_reflns_av_R_equivalents 0.0300
_diffrn_reflns_av_sigmaI/netI 0.0504
_diffrn_reflns_limit_h_max 20
_diffrn_reflns_limit_h_min -20
_diffrn_reflns_limit_k_max 20
_diffrn_reflns_limit_k_min -20
_diffrn_reflns_limit_l_max 20
_diffrn_reflns_limit_l_min -21
_diffrn_reflns_number 34421
_diffrn_reflns_theta_full 29.36
_diffrn_reflns_theta_max 29.36
_diffrn_reflns_theta_min 1.41
_exptl_absorpt_coefficient_mu 0.822
_exptl_absorpt_correction_T_max 0.89
_exptl_absorpt_correction_T_min 0.81
_exptl_absorpt_correction_type multi-scan
_exptl_absorpt_process_details 'SADABS V2008/1 (Bruker AXS)'
_exptl_crystal_colour colourless
_exptl_crystal_density_diffrn 1.201
_exptl_crystal_description block
_exptl_crystal_F_000 1186
_exptl_crystal_size_max 0.32
_exptl_crystal_size_mid 0.25
_exptl_crystal_size_min 0.14
_refine_diff_density_max 1.422
_refine_diff_density_min -0.418
_refine_ls_extinction_method none
_refine_ls_goodness_of_fit_ref 1.038
_refine_ls_hydrogen_treatment constr
_refine_ls_matrix_type full
_refine_ls_number_parameters 713
_refine_ls_number_reflns 16814
_refine_ls_number_restraints 61
_refine_ls_restrained_S_all 1.045
_refine_ls_R_factor_all 0.0710
_refine_ls_R_factor_gt 0.0484
_refine_ls_shift/su_max 0.001
_refine_ls_shift/su_mean 0.000
_refine_ls_structure_factor_coef Fsqd
_refine_ls_weighting_details 'calc w=1/[\s^2^(Fo^2^)+(0.0956P)^2^+0.6304P] where P=(Fo^2^+2Fc^2^)/3'
_refine_ls_weighting_scheme calc
_refine_ls_wR_factor_gt 0.1487
_refine_ls_wR_factor_ref 0.1633
_reflns_number_gt 12279
_reflns_number_total 16814
_reflns_threshold_expression >2sigma(I)
_cod_data_source_file ja303440n_si_007.cif
_cod_data_source_block I
_cod_database_code 4118463

loop_
_symmetry_equiv_pos_as_xyz
'x, y, z'
'-x, -y, -z'

loop_
_atom_site_type_symbol
_atom_site_label
_atom_site_fract_x
_atom_site_fract_y
_atom_site_fract_z
_atom_site_U_iso_or_equiv
_atom_site_adp_type
_atom_site_calc_flag
_atom_site_refinement_flags
_atom_site_occupancy
Zn Zn1 0.29434(2) 0.178027(19) 0.117849(19) 0.02249(8) Uani d . 1
Zn Zn2 0.09472(2) 0.76120(2) 0.41392(2) 0.02566(9) Uani d . 1
B B1 0.50146(19) 0.25518(19) 0.08479(19) 0.0215(5) Uani d . 1
B B2 0.2346(2) 0.95005(19) 0.53369(19) 0.0240(5) Uani d . 1
C C1 0.4165(3) 0.0924(2) 0.3228(2) 0.0450(8) Uani d . 1
H H1A 0.3436 0.0775 0.2956 0.067 Uiso calc R 1
H H1B 0.4339 0.0821 0.3877 0.067 Uiso calc R 1
H H1C 0.4402 0.0526 0.2892 0.067 Uiso calc R 1
C C2 0.4661(2) 0.19324(18) 0.31662(17) 0.0284(5) Uani d . 1
C C3 0.4356(3) 0.2576(2) 0.3725(2) 0.0460(8) Uani d . 1
H H3A 0.4646 0.3218 0.3639 0.069 Uiso calc R 1
H H3B 0.4603 0.2507 0.438 0.069 Uiso calc R 1
H H3C 0.3623 0.2417 0.3516 0.069 Uiso calc R 1
C C4 0.5799(2) 0.2165(2) 0.34014(19) 0.0417(7) Uani d . 1
H H4A 0.6154 0.2691 0.3904 0.05 Uiso calc R 1
H H4B 0.6021 0.1625 0.36 0.05 Uiso calc R 1
C C5 0.51137(18) 0.23488(17) 0.19138(17) 0.0234(5) Uani d . 1
C C6 0.3049(3) 0.4197(3) 0.1554(3) 0.0578(10) Uani d . 1
H H6A 0.2537 0.3747 0.1732 0.087 Uiso calc R 1
H H6B 0.2901 0.4788 0.1521 0.087 Uiso calc R 1
H H6C 0.371 0.4289 0.2014 0.087 Uiso calc R 1
C C7 0.3046(2) 0.3840(2) 0.0621(2) 0.0384(7) Uani d . 1
C C8 0.2014(2) 0.3600(2) -0.0080(3) 0.0537(9) Uani d . 1
H H8A 0.2003 0.3275 -0.0649 0.08 Uiso calc R 1
H H8B 0.1838 0.4168 -0.0214 0.08 Uiso calc R 1
H H8C 0.1528 0.3199 0.0165 0.08 Uiso calc R 1
C C9 0.3842(2) 0.4499(2) 0.0297(3) 0.0487(9) Uani d . 1
H H9A 0.356 0.4562 -0.0363 0.058 Uiso calc R 1
H H9B 0.4098 0.5119 0.0664 0.058 Uiso calc R 1
C C10 0.42909(18) 0.32160(17) 0.06460(18) 0.0253(5) Uani d . 1
C C11 0.3198(2) -0.0503(2) 0.0538(2) 0.0377(6) Uani d . 1
H H11A 0.3897 -0.0317 0.0948 0.057 Uiso calc R 1
H H11B 0.3013 -0.1136 0.0232 0.057 Uiso calc R 1
H H11C 0.2759 -0.0477 0.0899 0.057 Uiso calc R 1
C C12 0.30831(19) 0.01565(17) -0.01919(17) 0.0258(5) Uani d . 1
C C13 0.2002(2) -0.0087(2) -0.0826(2) 0.0343(6) Uani d . 1
H H13A 0.1564 -0.0091 -0.0457 0.051 Uiso calc R 1
H H13B 0.1804 -0.0701 -0.1178 0.051 Uiso calc R 1
H H13C 0.1941 0.0374 -0.1253 0.051 Uiso calc R 1
C C14 0.3825(2) 0.02223(19) -0.0722(2) 0.0317(6) Uani d . 1
H H14A 0.4057 -0.0331 -0.069 0.038 Uiso calc R 1
H H14B 0.3513 0.0282 -0.1378 0.038 Uiso calc R 1
C C15 0.43114(18) 0.15393(17) 0.02596(16) 0.0225(5) Uani d . 1
C C16 0.60371(18) 0.30044(17) 0.06400(18) 0.0250(5) Uani d . 1
C C17 0.6085(2) 0.29129(19) -0.0253(2) 0.0372(6) Uani d . 1
H H17 0.5506 0.255 -0.0738 0.045 Uiso calc R 1
C C18 0.6963(3) 0.3342(2) -0.0453(3) 0.0461(8) Uani d . 1
H H18 0.6975 0.3254 -0.1065 0.055 Uiso calc R 1
C C19 0.7799(2) 0.3885(2) 0.0229(3) 0.0446(8) Uani d . 1
H H19 0.8393 0.4175 0.0093 0.054 Uiso calc R 1
C C20 0.7776(2) 0.4009(2) 0.1109(3) 0.0479(8) Uani d . 1
H H20 0.8354 0.439 0.1583 0.057 Uiso calc R 1
C C21 0.6907(2) 0.3577(2) 0.1311(2) 0.0390(7) Uani d . 1
H H21 0.6906 0.3676 0.1926 0.047 Uiso calc R 1
C C22 0.16915(19) 0.11868(19) 0.14736(19) 0.0291(5) Uani d . 1
H H22A 0.1477 0.0512 0.1276 0.035 Uiso calc R 1
H H22B 0.1848 0.1284 0.2151 0.035 Uiso calc R 1
C C23 0.08397(18) 0.15465(17) 0.10276(18) 0.0246(5) Uani d . 1
C C24 0.0574(2) 0.21756(19) 0.1512(2) 0.0332(6) Uani d . 1
H H24 0.093 0.2363 0.2152 0.04 Uiso calc R 1
C C25 -0.0194(2) 0.25322(19) 0.1083(2) 0.0388(7) Uani d . 1
H H25 -0.0357 0.2959 0.143 0.047 Uiso calc R 1
C C26 -0.0725(2) 0.2268(2) 0.0150(2) 0.0382(7) Uani d . 1
H H26 -0.1248 0.2516 -0.0146 0.046 Uiso calc R 1
C C27 -0.0488(2) 0.1644(2) -0.0344(2) 0.0344(6) Uani d . 1
H H27 -0.0855 0.1455 -0.0982 0.041 Uiso calc R 1
C C28 0.02876(19) 0.12888(18) 0.00861(19) 0.0290(5) Uani d . 1
H H28 0.0445 0.0862 -0.0266 0.035 Uiso calc R 1
C C29 0.1290(2) 0.6440(2) 0.6279(2) 0.0403(7) Uani d . 1
H H29A 0.0946 0.6054 0.5677 0.06 Uiso calc R 1
H H29B 0.1079 0.6109 0.6754 0.06 Uiso calc R 1
H H29C 0.2017 0.6578 0.6428 0.06 Uiso calc R 1
C C30 0.1025(2) 0.73380(18) 0.62434(18) 0.0294(5) Uani d . 1
C C31 -0.0105(2) 0.7147(2) 0.5971(2) 0.0394(7) Uani d . 1
H H31A -0.0262 0.7732 0.5913 0.059 Uiso calc R 1
H H31B -0.0344 0.6843 0.6447 0.059 Uiso calc R 1
H H31C -0.0436 0.6742 0.5379 0.059 Uiso calc R 1
C C32 0.1608(2) 0.8024(2) 0.71381(19) 0.0406(7) Uani d . 1
H H32A 0.1152 0.8098 0.7474 0.049 Uiso calc R 1
H H32B 0.2141 0.7807 0.7549 0.049 Uiso calc R 1
C C33 0.19111(18) 0.86990(17) 0.59232(16) 0.0242(5) Uani d . 1
C C34 0.2657(2) 0.8237(2) 0.26703(19) 0.0394(7) Uani d . 1
H H34A 0.1988 0.7796 0.2365 0.059 Uiso calc R 1
H H34B 0.311 0.8161 0.2341 0.059 Uiso calc R 1
H H34C 0.2615 0.8869 0.2666 0.059 Uiso calc R 1
C C35 0.30575(18) 0.80549(17) 0.36674(17) 0.0243(5) Uani d . 1
C C36 0.3099(2) 0.70711(19) 0.3711(2) 0.0387(7) Uani d . 1
H H36A 0.3298 0.6959 0.4357 0.058 Uiso calc R 1
H H36B 0.3589 0.6981 0.3435 0.058 Uiso calc R 1
H H36C 0.2436 0.6637 0.3371 0.058 Uiso calc R 1
C C37 0.40645(19) 0.87763(17) 0.42169(18) 0.0263(5) Uani d . 1
H H37A 0.4527 0.8476 0.4611 0.032 Uiso calc R 1
H H37B 0.4385 0.9115 0.3796 0.032 Uiso calc R 1
C C38 0.28443(18) 0.89926(16) 0.47215(16) 0.0216(4) Uani d . 1
C C39 -0.1177(2) 0.8626(3) 0.3353(3) 0.0564(9) Uani d . 1
H H39A -0.1329 0.7975 0.3117 0.085 Uiso calc R 1
H H39B -0.1673 0.8883 0.2957 0.085 Uiso calc R 1
H H39C -0.12 0.8673 0.3983 0.085 Uiso calc R 1
C C40 -0.0137(2) 0.9165(2) 0.33557(19) 0.0375(7) Uani d . 1
C C41 -0.0018(3) 0.9024(3) 0.2419(2) 0.0594(11) Uani d . 1
H H41A 0.0677 0.9338 0.2461 0.089 Uiso calc R 1
H H41B -0.047 0.9282 0.1968 0.089 Uiso calc R 1
H H41C -0.0184 0.8361 0.2223 0.089 Uiso calc R 1
C C42 0.0156(3) 1.0186(3) 0.3723(2) 0.0502(8) Uani d . 1
H H42A 0.0186 1.0573 0.3221 0.06 Uiso calc R 1
H H42B -0.0334 1.0301 0.3997 0.06 Uiso calc R 1
C C43 0.1322(2) 0.95757(19) 0.45636(18) 0.0282(5) Uani d . 1
C C44 0.3142(2) 1.04540(17) 0.59489(18) 0.0273(5) Uani d . 1
C C45 0.3260(2) 1.13092(19) 0.5612(2) 0.0382(7) Uani d . 1
H H45 0.2852 1.1336 0.5006 0.046 Uiso calc R 1
C C46 0.3960(3) 1.2121(2) 0.6139(2) 0.0464(8) Uani d . 1
H H46 0.4018 1.2691 0.5891 0.056 Uiso calc R 1
C C47 0.4571(3) 1.2105(2) 0.7023(2) 0.0451(8) Uani d . 1
H H47 0.5038 1.2661 0.7388 0.054 Uiso calc R 1
C C48 0.4491(2) 1.1267(2) 0.7366(2) 0.0403(7) Uani d . 1
H H48 0.4916 1.1243 0.7966 0.048 Uiso calc R 1
C C49 0.3790(2) 1.04598(19) 0.68348(18) 0.0309(6) Uani d . 1
H H49 0.3749 0.9891 0.7082 0.037 Uiso calc R 1
C C50 -0.0066(2) 0.6418(2) 0.3443(2) 0.0368(6) Uani d . 1
H H50A -0.021 0.5995 0.3893 0.044 Uiso calc R 1
H H50B -0.0697 0.6543 0.3104 0.044 Uiso calc R 1
C C51 0.02461(19) 0.59398(18) 0.27755(18) 0.0296(5) Uani d . 1
C C52 0.0686(2) 0.52416(19) 0.3005(2) 0.0336(6) Uani d . 1
H H52 0.0784 0.5061 0.3604 0.04 Uiso calc R 1
C C53 0.0982(2) 0.4806(2) 0.2386(2) 0.0397(7) Uani d . 1
H H53 0.1291 0.434 0.2566 0.048 Uiso calc R 1
C C54 0.0833(2) 0.5044(2) 0.1506(2) 0.0394(7) Uani d . 1
H H54 0.1019 0.4731 0.1074 0.047 Uiso calc R 1
C C55 0.0413(2) 0.5739(2) 0.1261(2) 0.0383(7) Uani d . 1
H H55 0.0322 0.5916 0.0661 0.046 Uiso calc R 1
C C56 0.0120(2) 0.6182(2) 0.18840(19) 0.0338(6) Uani d . 1
H H56 -0.0171 0.6659 0.1703 0.041 Uiso calc R 1
C C60 0.3585(11) 0.4254(8) 0.7552(10) 0.140(4) Uani d PDU 0.5
H H60A 0.4247 0.4529 0.8021 0.211 Uiso calc PR 0.5
H H60B 0.3407 0.3578 0.7499 0.211 Uiso calc PR 0.5
H H60C 0.3084 0.4457 0.7732 0.211 Uiso calc PR 0.5
C C61 0.3610(10) 0.4540(5) 0.6696(7) 0.147(3) Uani d PGDU 0.5
C C62 0.2783(7) 0.4682(6) 0.6052(10) 0.163(4) Uani d PGDU 0.5
H H62 0.2205 0.4666 0.6213 0.196 Uiso calc PR 0.5
C C63 0.2801(8) 0.4848(6) 0.5173(9) 0.157(4) Uani d PGDU 0.5
H H63 0.2236 0.4945 0.4732 0.189 Uiso calc PR 0.5
C C64 0.3647(11) 0.4872(6) 0.4937(7) 0.172(4) Uani d PGDU 0.5
H H64 0.3659 0.4985 0.4336 0.206 Uiso calc PR 0.5
C C65 0.4474(8) 0.4729(7) 0.5581(10) 0.167(4) Uani d PGDU 0.5
H H65 0.5052 0.4745 0.542 0.2 Uiso calc PR 0.5
C C66 0.4456(8) 0.4564(6) 0.6461(9) 0.157(4) Uani d PGDU 0.5
H H66 0.5021 0.4467 0.6901 0.188 Uiso calc PR 0.5
N N1 0.43520(16) 0.20911(15) 0.21859(14) 0.0274(5) Uani d . 1
N N2 0.34054(16) 0.30106(15) 0.07113(17) 0.0292(5) Uani d . 1
N N3 0.34319(15) 0.11153(14) 0.02927(14) 0.0252(4) Uani d . 1
N N4 0.13898(16) 0.78695(15) 0.55588(14) 0.0268(4) Uani d . 1
N N5 0.23887(15) 0.82418(14) 0.41644(14) 0.0244(4) Uani d . 1
N N6 0.06480(17) 0.88679(16) 0.40358(15) 0.0304(5) Uani d . 1
O O1 0.60034(13) 0.24066(14) 0.25623(13) 0.0322(4) Uani d . 1
O O2 0.46438(14) 0.40720(13) 0.04395(16) 0.0379(5) Uani d . 1
O O3 0.46557(13) 0.10532(12) -0.02544(13) 0.0290(4) Uani d . 1
O O4 0.20403(15) 0.88933(13) 0.68327(12) 0.0319(4) Uani d . 1
O O5 0.38126(13) 0.94018(12) 0.47801(12) 0.0250(4) Uani d . 1
O O6 0.11481(17) 1.03927(14) 0.44259(15) 0.0410(5) Uani d . 1

loop_
_atom_site_aniso_label
_atom_site_aniso_U_11
_atom_site_aniso_U_22
_atom_site_aniso_U_33
_atom_site_aniso_U_12
_atom_site_aniso_U_13
_atom_site_aniso_U_23
Zn1 0.01797(14) 0.02336(15) 0.02769(16) 0.00549(11) 0.01004(11) 0.00736(11)
Zn2 0.02294(15) 0.02762(16) 0.02358(15) 0.00327(12) 0.00841(11) -0.00188(11)
B1 0.0166(12) 0.0233(13) 0.0236(13) 0.0033(10) 0.0077(10) 0.0047(10)
B2 0.0262(14) 0.0246(13) 0.0226(13) 0.0068(11) 0.0109(11) 0.0023(10)
C1 0.0492(19) 0.0351(16) 0.0402(17) 0.0053(14) 0.0061(14) 0.0150(13)
C2 0.0293(13) 0.0315(13) 0.0220(12) 0.0059(11) 0.0079(10) 0.0074(10)
C3 0.061(2) 0.0503(19) 0.0326(16) 0.0203(16) 0.0200(15) 0.0055(13)
C4 0.0292(14) 0.064(2) 0.0264(14) 0.0096(14) 0.0049(11) 0.0128(14)
C5 0.0191(11) 0.0236(11) 0.0254(12) 0.0054(9) 0.0056(9) 0.0048(9)
C6 0.062(2) 0.047(2) 0.076(3) 0.0237(18) 0.032(2) 0.0071(18)
C7 0.0294(14) 0.0282(14) 0.064(2) 0.0112(11) 0.0213(14) 0.0178(13)
C8 0.0332(16) 0.0443(19) 0.085(3) 0.0164(14) 0.0153(17) 0.0291(18)
C9 0.0302(15) 0.0363(16) 0.095(3) 0.0178(13) 0.0323(17) 0.0358(17)
C10 0.0221(12) 0.0235(12) 0.0292(13) 0.0048(9) 0.0085(10) 0.0084(9)
C11 0.0343(15) 0.0344(15) 0.0452(17) 0.0100(12) 0.0139(13) 0.0155(13)
C12 0.0258(12) 0.0219(12) 0.0280(12) 0.0042(9) 0.0094(10) 0.0025(9)
C13 0.0258(13) 0.0355(15) 0.0340(15) 0.0038(11) 0.0051(11) 0.0002(11)
C14 0.0297(13) 0.0279(13) 0.0369(15) 0.0042(11) 0.0151(11) -0.0024(11)
C15 0.0206(11) 0.0262(12) 0.0224(11) 0.0082(9) 0.0081(9) 0.0063(9)
C16 0.0232(12) 0.0224(11) 0.0317(13) 0.0084(9) 0.0103(10) 0.0093(10)
C17 0.0406(16) 0.0296(14) 0.0422(16) 0.0010(12) 0.0247(13) -0.0021(12)
C18 0.060(2) 0.0310(15) 0.064(2) 0.0080(14) 0.0484(18) 0.0063(14)
C19 0.0307(15) 0.0361(16) 0.083(2) 0.0147(13) 0.0352(16) 0.0260(16)
C20 0.0225(14) 0.0514(19) 0.058(2) -0.0002(13) 0.0061(14) 0.0266(16)
C21 0.0246(13) 0.0457(17) 0.0362(15) -0.0030(12) 0.0068(11) 0.0160(13)
C22 0.0221(12) 0.0334(14) 0.0344(14) 0.0064(10) 0.0141(11) 0.0119(11)
C23 0.0193(11) 0.0251(12) 0.0319(13) 0.0034(9) 0.0147(10) 0.0071(10)
C24 0.0312(14) 0.0283(13) 0.0399(15) 0.0025(11) 0.0180(12) -0.0012(11)
C25 0.0360(15) 0.0246(13) 0.065(2) 0.0078(11) 0.0315(15) 0.0022(13)
C26 0.0259(13) 0.0308(14) 0.063(2) 0.0103(11) 0.0194(14) 0.0161(13)
C27 0.0243(13) 0.0378(15) 0.0394(15) 0.0073(11) 0.0100(11) 0.0095(12)
C28 0.0267(13) 0.0284(13) 0.0342(14) 0.0073(10) 0.0144(11) 0.0031(10)
C29 0.0379(16) 0.0336(15) 0.0428(17) 0.0052(13) 0.0091(13) 0.0103(13)
C30 0.0312(13) 0.0302(13) 0.0249(12) 0.0022(11) 0.0129(10) 0.0068(10)
C31 0.0353(15) 0.0408(16) 0.0447(17) 0.0078(13) 0.0205(13) 0.0070(13)
C32 0.0496(18) 0.0377(16) 0.0258(14) -0.0051(13) 0.0171(13) 0.0050(11)
C33 0.0242(12) 0.0277(12) 0.0212(11) 0.0055(10) 0.0106(9) 0.0013(9)
C34 0.0375(16) 0.0510(18) 0.0234(13) 0.0052(14) 0.0093(12) 0.0008(12)
C35 0.0239(12) 0.0240(12) 0.0251(12) 0.0042(9) 0.0116(10) 0.0002(9)
C36 0.0352(15) 0.0258(13) 0.0574(19) 0.0077(12) 0.0209(14) -0.0015(13)
C37 0.0248(12) 0.0249(12) 0.0278(12) 0.0045(10) 0.0102(10) -0.0022(10)
C38 0.0228(11) 0.0231(11) 0.0193(11) 0.0061(9) 0.0080(9) 0.0055(9)
C39 0.0332(17) 0.080(3) 0.058(2) 0.0247(18) 0.0116(16) -0.0002(19)
C40 0.0378(15) 0.0544(18) 0.0278(14) 0.0273(14) 0.0094(12) 0.0060(12)
C41 0.074(3) 0.094(3) 0.0293(16) 0.055(2) 0.0165(16) 0.0146(17)
C42 0.053(2) 0.060(2) 0.0465(19) 0.0373(18) 0.0104(16) 0.0116(16)
C43 0.0335(14) 0.0322(13) 0.0276(13) 0.0157(11) 0.0168(11) 0.0068(10)
C44 0.0366(14) 0.0222(12) 0.0277(12) 0.0065(10) 0.0197(11) -0.0001(9)
C45 0.0507(18) 0.0280(14) 0.0376(16) 0.0082(13) 0.0199(14) 0.0082(12)
C46 0.063(2) 0.0230(14) 0.055(2) 0.0052(14) 0.0296(17) 0.0040(13)
C47 0.0538(19) 0.0297(15) 0.0461(18) -0.0058(14) 0.0274(16) -0.0112(13)
C48 0.0413(16) 0.0428(17) 0.0295(14) -0.0011(13) 0.0154(13) -0.0058(12)
C49 0.0328(14) 0.0271(13) 0.0295(13) 0.0004(11) 0.0142(11) 0.0014(10)
C50 0.0278(14) 0.0400(16) 0.0355(15) -0.0012(12) 0.0129(12) -0.0090(12)
C51 0.0212(12) 0.0287(13) 0.0305(13) -0.0025(10) 0.0070(10) -0.0046(10)
C52 0.0356(15) 0.0268(13) 0.0314(14) 0.0006(11) 0.0095(12) 0.0026(11)
C53 0.0370(16) 0.0260(14) 0.0519(18) 0.0060(12) 0.0124(14) 0.0012(12)
C54 0.0381(16) 0.0367(15) 0.0436(17) 0.0049(13) 0.0213(13) -0.0084(13)
C55 0.0382(16) 0.0405(16) 0.0313(14) 0.0063(13) 0.0105(12) -0.0001(12)
C56 0.0294(14) 0.0308(14) 0.0331(14) 0.0065(11) 0.0022(11) -0.0015(11)
C60 0.148(7) 0.107(6) 0.147(7) 0.047(6) 0.024(7) -0.067(6)
C61 0.152(7) 0.105(6) 0.163(7) 0.052(5) 0.021(6) -0.050(6)
C62 0.144(7) 0.103(7) 0.200(9) 0.026(6) 0.013(7) -0.019(7)
C63 0.141(8) 0.074(6) 0.213(9) 0.007(6) 0.021(8) 0.031(7)
C64 0.170(9) 0.095(6) 0.218(9) 0.027(8) 0.032(7) 0.030(7)
C65 0.167(8) 0.110(7) 0.207(9) 0.032(7) 0.049(7) 0.023(8)
C66 0.162(7) 0.113(7) 0.182(9) 0.042(7) 0.043(7) -0.007(7)
N1 0.0252(11) 0.0350(12) 0.0212(10) 0.0068(9) 0.0080(8) 0.0086(9)
N2 0.0211(10) 0.0249(11) 0.0480(14) 0.0098(8) 0.0165(10) 0.0164(10)
N3 0.0226(10) 0.0235(10) 0.0275(11) 0.0022(8) 0.0099(8) 0.0015(8)
N4 0.0301(11) 0.0252(10) 0.0235(10) 0.0023(9) 0.0122(9) 0.0038(8)
N5 0.0231(10) 0.0253(10) 0.0249(10) 0.0036(8) 0.0120(8) -0.0013(8)
N6 0.0279(11) 0.0390(13) 0.0262(11) 0.0151(10) 0.0071(9) 0.0052(9)
O1 0.0196(9) 0.0454(11) 0.0279(9) 0.0070(8) 0.0044(7) 0.0119(8)
O2 0.0265(10) 0.0284(10) 0.0678(14) 0.0115(8) 0.0231(10) 0.0240(9)
O3 0.0240(9) 0.0264(9) 0.0389(10) 0.0055(7) 0.0158(8) 0.0006(8)
O4 0.0396(11) 0.0302(10) 0.0221(9) -0.0013(8) 0.0160(8) 0.0005(7)
O5 0.0257(9) 0.0234(8) 0.0257(9) 0.0037(7) 0.0124(7) -0.0009(7)
O6 0.0482(13) 0.0361(11) 0.0432(12) 0.0249(10) 0.0106(10) 0.0046(9)

loop_
_atom_type_symbol
_atom_type_description
_atom_type_scat_dispersion_real
_atom_type_scat_dispersion_imag
_atom_type_scat_source
C C 0.0033 0.0016 'International Tables Vol C Tables 4.2.6.8 and 6.1.1.4'
H H 0.0000 0.0000 'International Tables Vol C Tables 4.2.6.8 and 6.1.1.4'
N N 0.0061 0.0033 'International Tables Vol C Tables 4.2.6.8 and 6.1.1.4'
O O 0.0106 0.0060 'International Tables Vol C Tables 4.2.6.8 and 6.1.1.4'
B B 0.0013 0.0007 'International Tables Vol C Tables 4.2.6.8 and 6.1.1.4'
Zn Zn 0.2839 1.4301 'International Tables Vol C Tables 4.2.6.8 and 6.1.1.4'

loop_
_geom_angle_atom_site_label_1
_geom_angle_atom_site_label_2
_geom_angle_atom_site_label_3
_geom_angle
C22 Zn1 N2 130.93(10)
C22 Zn1 N3 123.07(10)
N2 Zn1 N3 91.35(9)
C22 Zn1 N1 120.88(10)
N2 Zn1 N1 89.42(9)
N3 Zn1 N1 89.92(9)
C50 Zn2 N5 131.04(10)
C50 Zn2 N4 121.26(11)
N5 Zn2 N4 90.96(8)
C50 Zn2 N6 122.12(12)
N5 Zn2 N6 90.31(9)
N4 Zn2 N6 90.15(9)
C16 B1 C10 111.8(2)
C16 B1 C15 116.1(2)
C10 B1 C15 105.47(19)
C16 B1 C5 117.0(2)
C10 B1 C5 103.38(19)
C15 B1 C5 101.57(18)
C44 B2 C33 115.6(2)
C44 B2 C43 117.2(2)
C33 B2 C43 103.1(2)
C44 B2 C38 111.7(2)
C33 B2 C38 104.40(19)
C43 B2 C38 103.24(19)
C2 C1 H1A 109.5
C2 C1 H1B 109.5
H1A C1 H1B 109.5
C2 C1 H1C 109.5
H1A C1 H1C 109.5
H1B C1 H1C 109.5
N1 C2 C1 109.0(2)
N1 C2 C3 109.1(2)
C1 C2 C3 111.0(3)
N1 C2 C4 101.4(2)
C1 C2 C4 112.3(3)
C3 C2 C4 113.4(3)
C2 C3 H3A 109.5
C2 C3 H3B 109.5
H3A C3 H3B 109.5
C2 C3 H3C 109.5
H3A C3 H3C 109.5
H3B C3 H3C 109.5
O1 C4 C2 105.8(2)
O1 C4 H4A 110.6
C2 C4 H4A 110.6
O1 C4 H4B 110.6
C2 C4 H4B 110.6
H4A C4 H4B 108.7
N1 C5 O1 114.7(2)
N1 C5 B1 122.5(2)
O1 C5 B1 122.7(2)
C7 C6 H6A 109.5
C7 C6 H6B 109.5
H6A C6 H6B 109.5
C7 C6 H6C 109.5
H6A C6 H6C 109.5
H6B C6 H6C 109.5
N2 C7 C8 110.5(3)
N2 C7 C6 108.8(3)
C8 C7 C6 110.8(3)
N2 C7 C9 101.1(2)
C8 C7 C9 112.3(3)
C6 C7 C9 112.9(3)
C7 C8 H8A 109.5
C7 C8 H8B 109.5
H8A C8 H8B 109.5
C7 C8 H8C 109.5
H8A C8 H8C 109.5
H8B C8 H8C 109.5
O2 C9 C7 105.2(2)
O2 C9 H9A 110.7
C7 C9 H9A 110.7
O2 C9 H9B 110.7
C7 C9 H9B 110.7
H9A C9 H9B 108.8
N2 C10 O2 115.4(2)
N2 C10 B1 125.4(2)
O2 C10 B1 119.1(2)
C12 C11 H11A 109.5
C12 C11 H11B 109.5
H11A C11 H11B 109.5
C12 C11 H11C 109.5
H11A C11 H11C 109.5
H11B C11 H11C 109.5
N3 C12 C13 110.7(2)
N3 C12 C11 108.2(2)
C13 C12 C11 111.3(2)
N3 C12 C14 101.18(19)
C13 C12 C14 112.7(2)
C11 C12 C14 112.3(2)
C12 C13 H13A 109.5
C12 C13 H13B 109.5
H13A C13 H13B 109.5
C12 C13 H13C 109.5
H13A C13 H13C 109.5
H13B C13 H13C 109.5
O3 C14 C12 104.3(2)
O3 C14 H14A 110.9
C12 C14 H14A 110.9
O3 C14 H14B 110.9
C12 C14 H14B 110.9
H14A C14 H14B 108.9
N3 C15 O3 114.8(2)
N3 C15 B1 123.8(2)
O3 C15 B1 121.2(2)
C17 C16 C21 115.7(2)
C17 C16 B1 121.3(2)
C21 C16 B1 122.8(2)
C16 C17 C18 122.0(3)
C16 C17 H17 119.0
C18 C17 H17 119.0
C19 C18 C17 120.2(3)
C19 C18 H18 119.9
C17 C18 H18 119.9
C18 C19 C20 119.6(3)
C18 C19 H19 120.2
C20 C19 H19 120.2
C19 C20 C21 120.3(3)
C19 C20 H20 119.8
C21 C20 H20 119.8
C20 C21 C16 122.2(3)
C20 C21 H21 118.9
C16 C21 H21 118.9
C23 C22 Zn1 114.23(17)
C23 C22 H22A 108.7
Zn1 C22 H22A 108.7
C23 C22 H22B 108.7
Zn1 C22 H22B 108.7
H22A C22 H22B 107.6
C24 C23 C28 116.8(2)
C24 C23 C22 122.2(2)
C28 C23 C22 120.9(2)
C25 C24 C23 121.8(3)
C25 C24 H24 119.1
C23 C24 H24 119.1
C24 C25 C26 120.2(3)
C24 C25 H25 119.9
C26 C25 H25 119.9
C27 C26 C25 119.5(3)
C27 C26 H26 120.3
C25 C26 H26 120.3
C26 C27 C28 120.4(3)
C26 C27 H27 119.8
C28 C27 H27 119.8
C27 C28 C23 121.4(3)
C27 C28 H28 119.3
C23 C28 H28 119.3
C30 C29 H29A 109.5
C30 C29 H29B 109.5
H29A C29 H29B 109.5
C30 C29 H29C 109.5
H29A C29 H29C 109.5
H29B C29 H29C 109.5
N4 C30 C29 109.9(2)
N4 C30 C31 108.9(2)
C29 C30 C31 110.9(2)
N4 C30 C32 101.2(2)
C29 C30 C32 112.8(2)
C31 C30 C32 112.7(2)
C30 C31 H31A 109.5
C30 C31 H31B 109.5
H31A C31 H31B 109.5
C30 C31 H31C 109.5
H31A C31 H31C 109.5
H31B C31 H31C 109.5
O4 C32 C30 104.9(2)
O4 C32 H32A 110.8
C30 C32 H32A 110.8
O4 C32 H32B 110.8
C30 C32 H32B 110.8
H32A C32 H32B 108.8
N4 C33 O4 115.1(2)
N4 C33 B2 123.3(2)
O4 C33 B2 121.5(2)
C35 C34 H34A 109.5
C35 C34 H34B 109.5
H34A C34 H34B 109.5
C35 C34 H34C 109.5
H34A C34 H34C 109.5
H34B C34 H34C 109.5
N5 C35 C36 110.8(2)
N5 C35 C34 107.9(2)
C36 C35 C34 111.5(2)
N5 C35 C37 101.29(18)
C36 C35 C37 112.5(2)
C34 C35 C37 112.4(2)
C35 C36 H36A 109.5
C35 C36 H36B 109.5
H36A C36 H36B 109.5
C35 C36 H36C 109.5
H36A C36 H36C 109.5
H36B C36 H36C 109.5
O5 C37 C35 105.00(19)
O5 C37 H37A 110.7
C35 C37 H37A 110.7
O5 C37 H37B 110.7
C35 C37 H37B 110.7
H37A C37 H37B 108.8
N5 C38 O5 115.7(2)
N5 C38 B2 125.5(2)
O5 C38 B2 118.8(2)
C40 C39 H39A 109.5
C40 C39 H39B 109.5
H39A C39 H39B 109.5
C40 C39 H39C 109.5
H39A C39 H39C 109.5
H39B C39 H39C 109.5
N6 C40 C41 107.4(2)
N6 C40 C39 110.9(3)
C41 C40 C39 111.8(3)
N6 C40 C42 101.4(2)
C41 C40 C42 112.2(3)
C39 C40 C42 112.5(3)
C40 C41 H41A 109.5
C40 C41 H41B 109.5
H41A C41 H41B 109.5
C40 C41 H41C 109.5
H41A C41 H41C 109.5
H41B C41 H41C 109.5
O6 C42 C40 105.3(2)
O6 C42 H42A 110.7
C40 C42 H42A 110.7
O6 C42 H42B 110.7
C40 C42 H42B 110.7
H42A C42 H42B 108.8
N6 C43 O6 115.4(2)
N6 C43 B2 122.5(2)
O6 C43 B2 122.1(2)
C49 C44 C45 116.0(2)
C49 C44 B2 121.4(2)
C45 C44 B2 122.5(2)
C46 C45 C44 121.9(3)
C46 C45 H45 119.0
C44 C45 H45 119.0
C47 C46 C45 120.4(3)
C47 C46 H46 119.8
C45 C46 H46 119.8
C48 C47 C46 119.0(3)
C48 C47 H47 120.5
C46 C47 H47 120.5
C47 C48 C49 120.1(3)
C47 C48 H48 120.0
C49 C48 H48 120.0
C48 C49 C44 122.4(3)
C48 C49 H49 118.8
C44 C49 H49 118.8
C51 C50 Zn2 114.66(18)
C51 C50 H50A 108.6
Zn2 C50 H50A 108.6
C51 C50 H50B 108.6
Zn2 C50 H50B 108.6
H50A C50 H50B 107.6
C52 C51 C56 116.8(3)
C52 C51 C50 122.0(3)
C56 C51 C50 121.2(3)
C53 C52 C51 121.8(3)
C53 C52 H52 119.1
C51 C52 H52 119.1
C54 C53 C52 120.3(3)
C54 C53 H53 119.8
C52 C53 H53 119.8
C55 C54 C53 119.3(3)
C55 C54 H54 120.3
C53 C54 H54 120.3
C54 C55 C56 120.4(3)
C54 C55 H55 119.8
C56 C55 H55 119.8
C55 C56 C51 121.3(3)
C55 C56 H56 119.4
C51 C56 H56 119.4
C61 C60 H60A 109.5
C61 C60 H60B 109.5
H60A C60 H60B 109.5
C61 C60 H60C 109.5
H60A C60 H60C 109.5
H60B C60 H60C 109.5
C62 C61 C66 120.0
C62 C61 C60 122.2(12)
C66 C61 C60 117.3(12)
C61 C62 C63 120.0
C61 C62 H62 120.0
C63 C62 H62 120.0
C64 C63 C62 120.0
C64 C63 H63 120.0
C62 C63 H63 120.0
C63 C64 C65 120.0
C63 C64 H64 120.0
C65 C64 H64 120.0
C64 C65 C66 120.0
C64 C65 H65 120.0
C66 C65 H65 120.0
C65 C66 C61 120.0
C65 C66 H66 120.0
C61 C66 H66 120.0
C5 N1 C2 110.7(2)
C5 N1 Zn1 116.85(17)
C2 N1 Zn1 131.63(16)
C10 N2 C7 109.8(2)
C10 N2 Zn1 115.24(17)
C7 N2 Zn1 133.34(17)
C15 N3 C12 109.5(2)
C15 N3 Zn1 115.87(17)
C12 N3 Zn1 133.38(16)
C33 N4 C30 110.5(2)
C33 N4 Zn2 116.24(17)
C30 N4 Zn2 131.50(17)
C38 N5 C35 109.6(2)
C38 N5 Zn2 114.55(16)
C35 N5 Zn2 135.84(16)
C43 N6 C40 110.0(2)
C43 N6 Zn2 116.70(18)
C40 N6 Zn2 132.53(19)
C5 O1 C4 107.3(2)
C10 O2 C9 107.0(2)
C15 O3 C14 106.61(18)
C33 O4 C32 106.88(19)
C38 O5 C37 106.62(18)
C43 O6 C42 106.7(2)

loop_
_geom_bond_atom_site_label_1
_geom_bond_atom_site_label_2
_geom_bond_distance
Zn1 C22 2.005(2)
Zn1 N2 2.038(2)
Zn1 N3 2.072(2)
Zn1 N1 2.084(2)
Zn2 C50 2.004(3)
Zn2 N5 2.055(2)
Zn2 N4 2.063(2)
Zn2 N6 2.076(2)
B1 C16 1.602(4)
B1 C10 1.635(4)
B1 C15 1.638(4)
B1 C5 1.647(4)
B2 C44 1.620(4)
B2 C33 1.643(4)
B2 C43 1.645(4)
B2 C38 1.648(4)
C1 C2 1.521(4)
C1 H1A 0.98
C1 H1B 0.98
C1 H1C 0.98
C2 N1 1.483(3)
C2 C3 1.522(4)
C2 C4 1.532(4)
C3 H3A 0.98
C3 H3B 0.98
C3 H3C 0.98
C4 O1 1.447(3)
C4 H4A 0.99
C4 H4B 0.99
C5 N1 1.279(3)
C5 O1 1.358(3)
C6 C7 1.513(5)
C6 H6A 0.98
C6 H6B 0.98
C6 H6C 0.98
C7 N2 1.493(3)
C7 C8 1.501(4)
C7 C9 1.535(4)
C8 H8A 0.98
C8 H8B 0.98
C8 H8C 0.98
C9 O2 1.463(3)
C9 H9A 0.99
C9 H9B 0.99
C10 N2 1.288(3)
C10 O2 1.346(3)
C11 C12 1.532(4)
C11 H11A 0.98
C11 H11B 0.98
C11 H11C 0.98
C12 N3 1.485(3)
C12 C13 1.520(4)
C12 C14 1.534(4)
C13 H13A 0.98
C13 H13B 0.98
C13 H13C 0.98
C14 O3 1.460(3)
C14 H14A 0.99
C14 H14B 0.99
C15 N3 1.291(3)
C15 O3 1.356(3)
C16 C17 1.398(4)
C16 C21 1.399(4)
C17 C18 1.405(4)
C17 H17 0.95
C18 C19 1.366(5)
C18 H18 0.95
C19 C20 1.370(5)
C19 H19 0.95
C20 C21 1.396(4)
C20 H20 0.95
C21 H21 0.95
C22 C23 1.491(4)
C22 H22A 0.99
C22 H22B 0.99
C23 C24 1.398(4)
C23 C28 1.401(4)
C24 C25 1.385(4)
C24 H24 0.95
C25 C26 1.386(5)
C25 H25 0.95
C26 C27 1.375(4)
C26 H26 0.95
C27 C28 1.393(4)
C27 H27 0.95
C28 H28 0.95
C29 C30 1.519(4)
C29 H29A 0.98
C29 H29B 0.98
C29 H29C 0.98
C30 N4 1.486(3)
C30 C31 1.522(4)
C30 C32 1.543(4)
C31 H31A 0.98
C31 H31B 0.98
C31 H31C 0.98
C32 O4 1.457(3)
C32 H32A 0.99
C32 H32B 0.99
C33 N4 1.277(3)
C33 O4 1.360(3)
C34 C35 1.529(4)
C34 H34A 0.98
C34 H34B 0.98
C34 H34C 0.98
C35 N5 1.494(3)
C35 C36 1.516(4)
C35 C37 1.537(3)
C36 H36A 0.98
C36 H36B 0.98
C36 H36C 0.98
C37 O5 1.457(3)
C37 H37A 0.99
C37 H37B 0.99
C38 N5 1.276(3)
C38 O5 1.358(3)
C39 C40 1.518(5)
C39 H39A 0.98
C39 H39B 0.98
C39 H39C 0.98
C40 N6 1.489(3)
C40 C41 1.516(4)
C40 C42 1.523(5)
C41 H41A 0.98
C41 H41B 0.98
C41 H41C 0.98
C42 O6 1.465(4)
C42 H42A 0.99
C42 H42B 0.99
C43 N6 1.281(3)
C43 O6 1.347(3)
C44 C49 1.400(4)
C44 C45 1.401(4)
C45 C46 1.393(4)
C45 H45 0.95
C46 C47 1.385(5)
C46 H46 0.95
C47 C48 1.384(5)
C47 H47 0.95
C48 C49 1.390(4)
C48 H48 0.95
C49 H49 0.95
C50 C51 1.487(4)
C50 H50A 0.99
C50 H50B 0.99
C51 C52 1.393(4)
C51 C56 1.401(4)
C52 C53 1.380(4)
C52 H52 0.95
C53 C54 1.379(5)
C53 H53 0.95
C54 C55 1.376(4)
C54 H54 0.95
C55 C56 1.386(4)
C55 H55 0.95
C56 H56 0.95
C60 C61 1.406(18)
C60 H60A 0.98
C60 H60B 0.98
C60 H60C 0.98
C61 C62 1.39
C61 C66 1.39
C62 C63 1.39
C62 H62 0.95
C63 C64 1.39
C63 H63 0.95
C64 C65 1.39
C64 H64 0.95
C65 C66 1.39
C65 H65 0.95
C66 H66 0.95
